data_1540535
loop_
_publ_author_name
'Das, Soumyajit'
'Wu, Jishan'

_publ_section_title
;
 Toward Singlet-Triplet Bistable Nonalternant Kekul\'e Hydrocarbons:
 Azulene-to-Naphthalene Rearrangement.
;
_journal_issue 23
_journal_name_full 'Organic letters'
_journal_page_first 5854
_journal_page_last 5857
_journal_paper_doi 10.1021/acs.orglett.5b03028
_journal_volume 17
_journal_year 2015
_chemical_formula_moiety 'C44 H28 Cl4 O'
_chemical_formula_sum 'C44 H28 Cl4 O'
_chemical_formula_weight 714.46
_space_group_crystal_system triclinic
_space_group_IT_number 2
_space_group_name_Hall '-P 1'
_space_group_name_H-M_alt 'P -1'
_symmetry_space_group_name_Hall '-P 1'
_symmetry_space_group_name_H-M 'P -1'
_atom_sites_solution_hydrogens geom
_audit_creation_method SHELXL-2014/6
_cell_angle_alpha 77.777(2)
_cell_angle_beta 83.900(2)
_cell_angle_gamma 89.052(2)
_cell_formula_units_Z 2
_cell_length_a 11.3831(3)
_cell_length_b 11.7165(3)
_cell_length_c 12.5092(3)
_cell_measurement_reflns_used 333
_cell_measurement_temperature 100(2)
_cell_measurement_theta_max 72.482
_cell_measurement_theta_min 3.635
_cell_volume 1621.27(7)
_computing_cell_refinement 'SHELXTL, Acta Cryst., Sect. A 2008, 64, 112-122.'
_computing_data_collection 'APEX3 v2015.5.2'
_computing_data_reduction 'Saint, APEX v2014.11.0.'
_computing_molecular_graphics Ortep3
_computing_publication_material 'APEX3 v2015.5.2'
_computing_structure_refinement 'SHELXL-2014/6 (Sheldrick, 2014)'
_computing_structure_solution 'SHELXT, Acta Cryst., Sect. A 2015, A71, 3-8.'
_diffrn_ambient_temperature 100(2)
_diffrn_measured_fraction_theta_full 0.989
_diffrn_measured_fraction_theta_max 0.977
_diffrn_measurement_device_type 'Bruker AXS D8 Venture '
_diffrn_measurement_method 'profile data from \q/2\q scans'
_diffrn_radiation_type CuK\a
_diffrn_radiation_wavelength 1.54178
_diffrn_reflns_av_R_equivalents 0.0700
_diffrn_reflns_av_unetI/netI 0.0887
_diffrn_reflns_laue_measured_fraction_full 0.989
_diffrn_reflns_laue_measured_fraction_max 0.977
_diffrn_reflns_limit_h_max 14
_diffrn_reflns_limit_h_min -14
_diffrn_reflns_limit_k_max 14
_diffrn_reflns_limit_k_min -14
_diffrn_reflns_limit_l_max 15
_diffrn_reflns_limit_l_min -15
_diffrn_reflns_number 16217
_diffrn_reflns_point_group_measured_fraction_full 0.989
_diffrn_reflns_point_group_measured_fraction_max 0.977
_diffrn_reflns_theta_full 67.679
_diffrn_reflns_theta_max 72.482
_diffrn_reflns_theta_min 3.635
_exptl_absorpt_coefficient_mu 3.607
_exptl_absorpt_correction_T_max 0.813
_exptl_absorpt_correction_T_min 0.752
_exptl_absorpt_correction_type multi-scan
_exptl_absorpt_process_details Sadabs
_exptl_crystal_colour 'dark red'
_exptl_crystal_density_diffrn 1.464
_exptl_crystal_description platelet
_exptl_crystal_F_000 736
_exptl_crystal_size_max 0.084
_exptl_crystal_size_mid 0.067
_exptl_crystal_size_min 0.060
_refine_diff_density_max 0.485
_refine_diff_density_min -0.373
_refine_diff_density_rms 0.095
_refine_ls_extinction_method none
_refine_ls_goodness_of_fit_ref 1.018
_refine_ls_hydrogen_treatment constr
_refine_ls_matrix_type full
_refine_ls_number_parameters 443
_refine_ls_number_reflns 6282
_refine_ls_number_restraints 0
_refine_ls_restrained_S_all 1.018
_refine_ls_R_factor_all 0.0997
_refine_ls_R_factor_gt 0.0583
_refine_ls_shift/su_max 0.001
_refine_ls_shift/su_mean 0.000
_refine_ls_structure_factor_coef Fsqd
_refine_ls_weighting_details 'w=1/[\s^2^(Fo^2^)+(0.0503P)^2^+1.9762P] where P=(Fo^2^+2Fc^2^)/3'
_refine_ls_weighting_scheme calc
_refine_ls_wR_factor_gt 0.1200
_refine_ls_wR_factor_ref 0.1372
_reflns_Friedel_coverage 0.000
_reflns_number_gt 4259
_reflns_number_total 6282
_reflns_threshold_expression 'I > 2\s(I)'
_cod_data_source_file ol5b03028_si_002.cif
_cod_data_source_block shelx
_cod_depositor_comments 'Adding full bibliography for 1540535.cif.'
_cod_database_code 1540535
_shelx_space_group_comment
;
The symmetry employed for this shelxl refinement is uniquely defined
by the following loop, which should always be used as a source of
symmetry information in preference to the above space-group names.
They are only intended as comments.
;
_shelx_estimated_absorpt_t_min 0.752
_shelx_estimated_absorpt_t_max 0.813
_shelxl_version_number 2014/6

loop_
_space_group_symop_operation_xyz
'x, y, z'
'-x, -y, -z'

loop_
_atom_site_label
_atom_site_type_symbol
_atom_site_fract_x
_atom_site_fract_y
_atom_site_fract_z
_atom_site_U_iso_or_equiv
_atom_site_adp_type
_atom_site_occupancy
_atom_site_site_symmetry_order
_atom_site_calc_flag
_atom_site_refinement_flags_posn
_atom_site_refinement_flags_adp
Cl1 Cl 1.04671(8) 0.30621(8) 0.06119(7) 0.0225(2) Uani 1 1 d . .
Cl2 Cl 1.08552(8) -0.09397(8) 0.36164(8) 0.0232(2) Uani 1 1 d . .
Cl3 Cl 0.77696(8) 0.40104(8) 0.93926(7) 0.0217(2) Uani 1 1 d . .
Cl4 Cl 0.47228(8) 0.76058(8) 0.89593(7) 0.0202(2) Uani 1 1 d . .
O1 O 0.2604(2) 0.2263(2) 0.46524(19) 0.0163(5) Uani 1 1 d . .
C1 C 0.3632(3) 0.2535(3) 0.5035(3) 0.0132(7) Uani 1 1 d . .
C2 C 0.4777(3) 0.2135(3) 0.4600(3) 0.0120(7) Uani 1 1 d . .
C3 C 0.4909(3) 0.1243(3) 0.3986(3) 0.0138(8) Uani 1 1 d . .
C4 C 0.3956(3) 0.0526(3) 0.3837(3) 0.0145(8) Uani 1 1 d . .
H4 H 0.3184 0.0646 0.4163 0.017 Uiso 1 1 calc R U
C5 C 0.4126(3) -0.0320(3) 0.3245(3) 0.0162(8) Uani 1 1 d . .
H5 H 0.3472 -0.0778 0.3164 0.019 Uiso 1 1 calc R U
C6 C 0.5259(3) -0.0533(3) 0.2746(3) 0.0169(8) Uani 1 1 d . .
H6 H 0.5362 -0.1112 0.2316 0.020 Uiso 1 1 calc R U
C7 C 0.6196(3) 0.0099(3) 0.2886(3) 0.0147(8) Uani 1 1 d . .
H7 H 0.6957 -0.0055 0.2558 0.018 Uiso 1 1 calc R U
C8 C 0.6073(3) 0.0984(3) 0.3512(3) 0.0132(7) Uani 1 1 d . .
C9 C 0.7059(3) 0.1604(3) 0.3669(3) 0.0140(7) Uani 1 1 d . .
C10 C 0.6945(3) 0.2434(3) 0.4340(3) 0.0132(7) Uani 1 1 d . .
C11 C 0.7947(3) 0.3040(3) 0.4532(3) 0.0153(8) Uani 1 1 d . .
H11 H 0.8705 0.2890 0.4195 0.018 Uiso 1 1 calc R U
C12 C 0.7842(3) 0.3831(3) 0.5189(3) 0.0152(8) Uani 1 1 d . .
H12 H 0.8518 0.4251 0.5281 0.018 Uiso 1 1 calc R U
C13 C 0.6741(3) 0.4031(3) 0.5732(3) 0.0153(8) Uani 1 1 d . .
H13 H 0.6687 0.4578 0.6197 0.018 Uiso 1 1 calc R U
C14 C 0.5725(3) 0.3450(3) 0.5608(3) 0.0131(7) Uani 1 1 d . .
C15 C 0.4585(3) 0.3593(3) 0.6207(3) 0.0143(7) Uani 1 1 d . .
C16 C 0.4218(3) 0.4162(3) 0.7048(3) 0.0137(7) Uani 1 1 d . .
C17 C 0.2922(3) 0.4132(3) 0.7208(3) 0.0155(8) Uani 1 1 d . .
C18 C 0.2119(3) 0.4546(3) 0.7959(3) 0.0159(8) Uani 1 1 d . .
H18 H 0.2390 0.4930 0.8484 0.019 Uiso 1 1 calc R U
C19 C 0.0916(3) 0.4389(3) 0.7925(3) 0.0186(8) Uani 1 1 d . .
H19 H 0.0362 0.4699 0.8410 0.022 Uiso 1 1 calc R U
C20 C 0.0517(3) 0.3784(3) 0.7190(3) 0.0197(8) Uani 1 1 d . .
H20 H -0.0308 0.3672 0.7190 0.024 Uiso 1 1 calc R U
C21 C 0.1302(3) 0.3338(3) 0.6455(3) 0.0178(8) Uani 1 1 d . .
H21 H 0.1024 0.2913 0.5964 0.021 Uiso 1 1 calc R U
C22 C 0.2506(3) 0.3529(3) 0.6454(3) 0.0147(8) Uani 1 1 d . .
C23 C 0.3547(3) 0.3164(3) 0.5828(3) 0.0135(7) Uani 1 1 d . .
C24 C 0.5797(3) 0.2676(3) 0.4855(3) 0.0133(7) Uani 1 1 d . .
C25 C 0.8260(3) 0.1394(3) 0.3132(3) 0.0150(8) Uani 1 1 d . .
C26 C 0.8742(3) 0.2199(3) 0.2213(3) 0.0145(7) Uani 1 1 d . .
H26 H 0.8301 0.2862 0.1909 0.017 Uiso 1 1 calc R U
C27 C 0.9875(3) 0.2024(3) 0.1746(3) 0.0168(8) Uani 1 1 d . .
C28 C 1.0544(3) 0.1068(3) 0.2153(3) 0.0152(8) Uani 1 1 d . .
H28 H 1.1318 0.0959 0.1823 0.018 Uiso 1 1 calc R U
C29 C 1.0037(3) 0.0273(3) 0.3066(3) 0.0158(8) Uani 1 1 d . .
C30 C 0.8911(3) 0.0417(3) 0.3557(3) 0.0155(8) Uani 1 1 d . .
H30 H 0.8586 -0.0145 0.4177 0.019 Uiso 1 1 calc R U
C31 C 0.4922(3) 0.4711(3) 0.7740(3) 0.0143(8) Uani 1 1 d . .
C32 C 0.5888(3) 0.4152(3) 0.8216(3) 0.0176(8) Uani 1 1 d . .
H32 H 0.6117 0.3403 0.8095 0.021 Uiso 1 1 calc R U
C33 C 0.6513(3) 0.4689(3) 0.8865(3) 0.0179(8) Uani 1 1 d . .
C34 C 0.6183(3) 0.5755(3) 0.9111(3) 0.0171(8) Uani 1 1 d . .
H34 H 0.6614 0.6108 0.9567 0.020 Uiso 1 1 calc R U
C35 C 0.5198(3) 0.6281(3) 0.8664(3) 0.0154(8) Uani 1 1 d . .
C36 C 0.4580(3) 0.5796(3) 0.7971(3) 0.0162(8) Uani 1 1 d . .
H36 H 0.3929 0.6198 0.7653 0.019 Uiso 1 1 calc R U
C37 C 0.2482(3) 0.2837(4) 0.3521(3) 0.0197(8) Uani 1 1 d . .
H37A H 0.2547 0.2253 0.3051 0.024 Uiso 1 1 calc R U
H37B H 0.3125 0.3418 0.3251 0.024 Uiso 1 1 calc R U
C38 C 0.1324(4) 0.3424(4) 0.3454(3) 0.0301(10) Uani 1 1 d . .
H38A H 0.0692 0.2855 0.3765 0.045 Uiso 1 1 calc R U
H38B H 0.1222 0.3759 0.2682 0.045 Uiso 1 1 calc R U
H38C H 0.1291 0.4048 0.3869 0.045 Uiso 1 1 calc R U
C1S C 0.1423(3) 0.0262(4) 0.9332(3) 0.0253(9) Uani 1 1 d . .
H1S H 0.0729 0.0245 0.8975 0.030 Uiso 1 1 calc R U
C2S C 0.2107(3) 0.1267(4) 0.9118(3) 0.0222(9) Uani 1 1 d . .
H2S H 0.1883 0.1940 0.8613 0.027 Uiso 1 1 calc R U
C3S C 0.3111(3) 0.1292(3) 0.9637(3) 0.0219(9) Uani 1 1 d . .
H3S H 0.3577 0.1983 0.9493 0.026 Uiso 1 1 calc R U
C4S C 0.3441(3) 0.0310(4) 1.0368(3) 0.0244(9) Uani 1 1 d . .
H4S H 0.4137 0.0326 1.0720 0.029 Uiso 1 1 calc R U
C5S C 0.2762(4) -0.0691(4) 1.0585(3) 0.0293(10) Uani 1 1 d . .
H5S H 0.2988 -0.1363 1.1090 0.035 Uiso 1 1 calc R U
C6S C 0.1749(4) -0.0717(4) 1.0066(3) 0.0282(10) Uani 1 1 d . .
H6S H 0.1279 -0.1406 1.0215 0.034 Uiso 1 1 calc R U

loop_
_atom_site_aniso_label
_atom_site_aniso_U_11
_atom_site_aniso_U_22
_atom_site_aniso_U_33
_atom_site_aniso_U_23
_atom_site_aniso_U_13
_atom_site_aniso_U_12
Cl1 0.0196(5) 0.0241(5) 0.0202(5) -0.0012(4) 0.0072(4) 0.0014(4)
Cl2 0.0145(5) 0.0236(5) 0.0290(5) -0.0013(4) -0.0004(4) 0.0068(4)
Cl3 0.0155(5) 0.0265(5) 0.0234(5) -0.0050(4) -0.0055(4) 0.0047(4)
Cl4 0.0250(5) 0.0171(4) 0.0206(5) -0.0072(4) -0.0048(4) 0.0029(4)
O1 0.0099(12) 0.0260(14) 0.0139(12) -0.0070(11) -0.0006(10) 0.0010(10)
C1 0.0108(17) 0.0144(18) 0.0136(17) -0.0002(15) -0.0028(14) 0.0018(14)
C2 0.0110(18) 0.0151(18) 0.0084(16) 0.0005(14) 0.0000(13) 0.0022(14)
C3 0.0142(18) 0.0170(19) 0.0086(16) 0.0002(15) -0.0005(14) 0.0041(15)
C4 0.0110(18) 0.0186(19) 0.0131(17) -0.0016(15) -0.0010(14) 0.0005(15)
C5 0.019(2) 0.0159(19) 0.0134(17) -0.0028(16) -0.0022(15) -0.0005(15)
C6 0.019(2) 0.0197(19) 0.0117(17) -0.0051(16) 0.0016(15) 0.0009(16)
C7 0.0141(18) 0.0184(19) 0.0113(17) -0.0038(15) 0.0017(14) 0.0021(15)
C8 0.0161(18) 0.0151(18) 0.0069(16) 0.0010(14) -0.0015(13) 0.0037(14)
C9 0.0125(18) 0.0164(18) 0.0116(17) -0.0015(15) 0.0016(14) 0.0025(14)
C10 0.0100(17) 0.0156(18) 0.0127(17) 0.0000(15) -0.0010(14) 0.0005(14)
C11 0.0125(18) 0.0177(19) 0.0134(17) 0.0002(15) 0.0020(14) 0.0036(15)
C12 0.0112(18) 0.0167(19) 0.0170(18) -0.0019(16) -0.0017(14) -0.0006(14)
C13 0.0181(19) 0.0119(18) 0.0164(18) -0.0039(15) -0.0019(15) 0.0004(15)
C14 0.0144(18) 0.0106(17) 0.0135(17) -0.0014(15) -0.0010(14) 0.0022(14)
C15 0.0151(19) 0.0137(18) 0.0134(17) -0.0012(15) -0.0018(14) 0.0026(14)
C16 0.0138(18) 0.0140(18) 0.0123(17) -0.0016(15) 0.0009(14) 0.0033(14)
C17 0.0160(19) 0.0146(18) 0.0132(17) 0.0015(15) 0.0007(14) 0.0027(15)
C18 0.0136(18) 0.0202(19) 0.0136(17) -0.0039(16) 0.0003(14) 0.0015(15)
C19 0.0176(19) 0.020(2) 0.0167(18) -0.0058(16) 0.0053(15) 0.0071(16)
C20 0.0124(19) 0.027(2) 0.0182(19) -0.0039(17) 0.0031(15) 0.0008(16)
C21 0.0151(19) 0.022(2) 0.0170(18) -0.0053(16) -0.0024(15) 0.0037(15)
C22 0.0148(19) 0.0160(18) 0.0130(17) -0.0020(15) -0.0022(14) 0.0033(15)
C23 0.0092(17) 0.0165(18) 0.0134(17) -0.0021(15) 0.0021(14) 0.0009(14)
C24 0.0145(18) 0.0129(18) 0.0107(16) 0.0013(14) -0.0006(13) 0.0030(14)
C25 0.0137(18) 0.0197(19) 0.0137(17) -0.0078(16) -0.0029(14) 0.0006(15)
C26 0.0127(18) 0.0162(18) 0.0158(18) -0.0053(15) -0.0032(14) 0.0057(14)
C27 0.0147(19) 0.020(2) 0.0167(18) -0.0077(16) 0.0021(15) -0.0070(15)
C28 0.0087(17) 0.0202(19) 0.0190(18) -0.0112(16) 0.0016(14) 0.0024(15)
C29 0.0162(19) 0.0142(18) 0.0190(19) -0.0067(16) -0.0042(15) 0.0030(15)
C30 0.0123(18) 0.0191(19) 0.0148(18) -0.0046(16) 0.0017(14) 0.0022(15)
C31 0.0121(18) 0.0192(19) 0.0102(16) -0.0020(15) 0.0032(14) 0.0016(15)
C32 0.0174(19) 0.020(2) 0.0149(18) -0.0054(16) 0.0027(15) 0.0033(16)
C33 0.0112(18) 0.026(2) 0.0148(18) -0.0006(17) -0.0015(14) 0.0008(15)
C34 0.0172(19) 0.022(2) 0.0117(17) -0.0026(16) -0.0010(14) -0.0016(15)
C35 0.020(2) 0.0147(18) 0.0098(17) -0.0003(15) 0.0018(14) 0.0013(15)
C36 0.0127(18) 0.022(2) 0.0122(17) -0.0017(16) 0.0013(14) 0.0053(15)
C37 0.0138(19) 0.029(2) 0.0170(19) -0.0050(17) -0.0040(15) 0.0048(16)
C38 0.029(2) 0.040(3) 0.024(2) -0.010(2) -0.0079(18) 0.014(2)
C1S 0.020(2) 0.038(3) 0.020(2) -0.0110(19) -0.0029(16) 0.0012(18)
C2S 0.027(2) 0.026(2) 0.0142(18) -0.0075(17) 0.0010(16) 0.0076(17)
C3S 0.023(2) 0.022(2) 0.022(2) -0.0116(18) 0.0011(16) -0.0024(17)
C4S 0.017(2) 0.031(2) 0.028(2) -0.0144(19) -0.0040(17) 0.0035(17)
C5S 0.033(2) 0.026(2) 0.030(2) -0.0080(19) -0.0056(19) 0.0080(19)
C6S 0.028(2) 0.028(2) 0.030(2) -0.012(2) 0.0021(18) -0.0045(19)

loop_
_atom_type_symbol
_atom_type_description
_atom_type_scat_dispersion_real
_atom_type_scat_dispersion_imag
_atom_type_scat_source
C C 0.0181 0.0091 'International Tables Vol C Tables 4.2.6.8 and 6.1.1.4'
H H 0.0000 0.0000 'International Tables Vol C Tables 4.2.6.8 and 6.1.1.4'
O O 0.0492 0.0322 'International Tables Vol C Tables 4.2.6.8 and 6.1.1.4'
Cl Cl 0.3639 0.7018 'International Tables Vol C Tables 4.2.6.8 and 6.1.1.4'

loop_
_geom_angle_atom_site_label_1
_geom_angle_atom_site_label_2
_geom_angle_atom_site_label_3
_geom_angle
C1 O1 C37 114.3(3)
C23 C1 O1 117.9(3)
C23 C1 C2 121.5(3)
O1 C1 C2 120.6(3)
C3 C2 C24 120.0(3)
C3 C2 C1 123.9(3)
C24 C2 C1 116.1(3)
C2 C3 C4 124.0(3)
C2 C3 C8 119.5(3)
C4 C3 C8 116.5(3)
C5 C4 C3 121.9(3)
C5 C4 H4 119.1
C3 C4 H4 119.1
C4 C5 C6 121.1(3)
C4 C5 H5 119.4
C6 C5 H5 119.4
C7 C6 C5 119.4(3)
C7 C6 H6 120.3
C5 C6 H6 120.3
C6 C7 C8 121.9(3)
C6 C7 H7 119.0
C8 C7 H7 119.0
C9 C8 C7 120.9(3)
C9 C8 C3 120.0(3)
C7 C8 C3 119.1(3)
C8 C9 C10 120.8(3)
C8 C9 C25 120.7(3)
C10 C9 C25 118.6(3)
C9 C10 C11 121.2(3)
C9 C10 C24 120.1(3)
C11 C10 C24 118.7(3)
C12 C11 C10 121.3(3)
C12 C11 H11 119.4
C10 C11 H11 119.4
C11 C12 C13 120.3(3)
C11 C12 H12 119.8
C13 C12 H12 119.8
C14 C13 C12 121.8(3)
C14 C13 H13 119.1
C12 C13 H13 119.1
C13 C14 C24 119.0(3)
C13 C14 C15 122.9(3)
C24 C14 C15 118.1(3)
C16 C15 C14 133.7(3)
C16 C15 C23 108.5(3)
C14 C15 C23 117.5(3)
C15 C16 C17 108.2(3)
C15 C16 C31 130.1(3)
C17 C16 C31 121.7(3)
C18 C17 C22 119.8(3)
C18 C17 C16 131.4(3)
C22 C17 C16 108.8(3)
C19 C18 C17 119.0(3)
C19 C18 H18 120.5
C17 C18 H18 120.5
C20 C19 C18 120.7(3)
C20 C19 H19 119.6
C18 C19 H19 119.6
C21 C20 C19 121.1(3)
C21 C20 H20 119.4
C19 C20 H20 119.4
C20 C21 C22 118.6(3)
C20 C21 H21 120.7
C22 C21 H21 120.7
C21 C22 C17 120.7(3)
C21 C22 C23 132.6(3)
C17 C22 C23 106.6(3)
C1 C23 C15 122.0(3)
C1 C23 C22 130.1(3)
C15 C23 C22 107.9(3)
C2 C24 C14 122.4(3)
C2 C24 C10 119.0(3)
C14 C24 C10 118.6(3)
C26 C25 C30 119.6(3)
C26 C25 C9 119.5(3)
C30 C25 C9 120.8(3)
C27 C26 C25 119.3(3)
C27 C26 H26 120.4
C25 C26 H26 120.4
C28 C27 C26 122.4(3)
C28 C27 Cl1 119.3(3)
C26 C27 Cl1 118.3(3)
C27 C28 C29 117.1(3)
C27 C28 H28 121.5
C29 C28 H28 121.5
C30 C29 C28 122.3(3)
C30 C29 Cl2 119.0(3)
C28 C29 Cl2 118.6(3)
C29 C30 C25 119.3(3)
C29 C30 H30 120.4
C25 C30 H30 120.4
C32 C31 C36 118.4(3)
C32 C31 C16 121.8(3)
C36 C31 C16 119.6(3)
C33 C32 C31 120.0(3)
C33 C32 H32 120.0
C31 C32 H32 120.0
C32 C33 C34 122.4(3)
C32 C33 Cl3 119.3(3)
C34 C33 Cl3 118.3(3)
C35 C34 C33 117.0(3)
C35 C34 H34 121.5
C33 C34 H34 121.5
C34 C35 C36 122.3(3)
C34 C35 Cl4 119.3(3)
C36 C35 Cl4 118.3(3)
C35 C36 C31 119.8(3)
C35 C36 H36 120.1
C31 C36 H36 120.1
O1 C37 C38 109.9(3)
O1 C37 H37A 109.7
C38 C37 H37A 109.7
O1 C37 H37B 109.7
C38 C37 H37B 109.7
H37A C37 H37B 108.2
C37 C38 H38A 109.5
C37 C38 H38B 109.5
H38A C38 H38B 109.5
C37 C38 H38C 109.5
H38A C38 H38C 109.5
H38B C38 H38C 109.5
C6S C1S C2S 120.0(4)
C6S C1S H1S 120.0
C2S C1S H1S 120.0
C3S C2S C1S 120.0(4)
C3S C2S H2S 120.0
C1S C2S H2S 120.0
C2S C3S C4S 120.0(4)
C2S C3S H3S 120.0
C4S C3S H3S 120.0
C5S C4S C3S 120.2(4)
C5S C4S H4S 119.9
C3S C4S H4S 119.9
C4S C5S C6S 119.9(4)
C4S C5S H5S 120.0
C6S C5S H5S 120.0
C1S C6S C5S 119.9(4)
C1S C6S H6S 120.0
C5S C6S H6S 120.0

loop_
_geom_bond_atom_site_label_1
_geom_bond_atom_site_label_2
_geom_bond_distance
Cl1 C27 1.743(4)
Cl2 C29 1.743(4)
Cl3 C33 1.748(4)
Cl4 C35 1.735(4)
O1 C1 1.377(4)
O1 C37 1.452(4)
C1 C23 1.351(5)
C1 C2 1.467(5)
C2 C3 1.420(5)
C2 C24 1.428(5)
C3 C4 1.435(5)
C3 C8 1.447(5)
C4 C5 1.358(5)
C4 H4 0.9500
C5 C6 1.414(5)
C5 H5 0.9500
C6 C7 1.355(5)
C6 H6 0.9500
C7 C8 1.423(5)
C7 H7 0.9500
C8 C9 1.400(5)
C9 C10 1.408(5)
C9 C25 1.498(5)
C10 C11 1.422(5)
C10 C24 1.446(5)
C11 C12 1.359(5)
C11 H11 0.9500
C12 C13 1.401(5)
C12 H12 0.9500
C13 C14 1.390(5)
C13 H13 0.9500
C14 C24 1.435(5)
C14 C15 1.453(5)
C15 C16 1.386(5)
C15 C23 1.454(5)
C16 C17 1.467(5)
C16 C31 1.485(5)
C17 C18 1.396(5)
C17 C22 1.415(5)
C18 C19 1.391(5)
C18 H18 0.9500
C19 C20 1.390(5)
C19 H19 0.9500
C20 C21 1.389(5)
C20 H20 0.9500
C21 C22 1.392(5)
C21 H21 0.9500
C22 C23 1.459(5)
C25 C26 1.392(5)
C25 C30 1.393(5)
C26 C27 1.389(5)
C26 H26 0.9500
C27 C28 1.381(5)
C28 C29 1.391(5)
C28 H28 0.9500
C29 C30 1.384(5)
C30 H30 0.9500
C31 C32 1.394(5)
C31 C36 1.403(5)
C32 C33 1.383(5)
C32 H32 0.9500
C33 C34 1.385(5)
C34 C35 1.384(5)
C34 H34 0.9500
C35 C36 1.385(5)
C36 H36 0.9500
C37 C38 1.479(5)
C37 H37A 0.9900
C37 H37B 0.9900
C38 H38A 0.9800
C38 H38B 0.9800
C38 H38C 0.9800
C1S C6S 1.381(6)
C1S C2S 1.385(6)
C1S H1S 0.9500
C2S C3S 1.377(5)
C2S H2S 0.9500
C3S C4S 1.383(5)
C3S H3S 0.9500
C4S C5S 1.377(6)
C4S H4S 0.9500
C5S C6S 1.386(6)
C5S H5S 0.9500
C6S H6S 0.9500

loop_
_geom_torsion_atom_site_label_1
_geom_torsion_atom_site_label_2
_geom_torsion_atom_site_label_3
_geom_torsion_atom_site_label_4
_geom_torsion
C37 O1 C1 C23 112.3(4)
C37 O1 C1 C2 -68.5(4)
C23 C1 C2 C3 163.5(3)
O1 C1 C2 C3 -15.7(5)
C23 C1 C2 C24 -14.8(5)
O1 C1 C2 C24 166.1(3)
C24 C2 C3 C4 169.8(3)
C1 C2 C3 C4 -8.4(5)
C24 C2 C3 C8 -7.2(5)
C1 C2 C3 C8 174.6(3)
C2 C3 C4 C5 -179.8(3)
C8 C3 C4 C5 -2.7(5)
C3 C4 C5 C6 0.1(5)
C4 C5 C6 C7 1.8(5)
C5 C6 C7 C8 -0.9(5)
C6 C7 C8 C9 178.4(3)
C6 C7 C8 C3 -1.8(5)
C2 C3 C8 C9 0.5(5)
C4 C3 C8 C9 -176.7(3)
C2 C3 C8 C7 -179.3(3)
C4 C3 C8 C7 3.5(5)
C7 C8 C9 C10 -176.3(3)
C3 C8 C9 C10 3.8(5)
C7 C8 C9 C25 3.3(5)
C3 C8 C9 C25 -176.6(3)
C8 C9 C10 C11 177.9(3)
C25 C9 C10 C11 -1.7(5)
C8 C9 C10 C24 -1.6(5)
C25 C9 C10 C24 178.8(3)
C9 C10 C11 C12 -179.2(3)
C24 C10 C11 C12 0.3(5)
C10 C11 C12 C13 2.7(5)
C11 C12 C13 C14 -1.0(5)
C12 C13 C14 C24 -3.7(5)
C12 C13 C14 C15 176.6(3)
C13 C14 C15 C16 -7.2(6)
C24 C14 C15 C16 173.0(4)
C13 C14 C15 C23 166.0(3)
C24 C14 C15 C23 -13.8(5)
C14 C15 C16 C17 172.3(4)
C23 C15 C16 C17 -1.3(4)
C14 C15 C16 C31 -9.2(7)
C23 C15 C16 C31 177.2(3)
C15 C16 C17 C18 178.1(4)
C31 C16 C17 C18 -0.5(6)
C15 C16 C17 C22 0.3(4)
C31 C16 C17 C22 -178.4(3)
C22 C17 C18 C19 -2.0(5)
C16 C17 C18 C19 -179.7(4)
C17 C18 C19 C20 2.8(5)
C18 C19 C20 C21 -1.2(6)
C19 C20 C21 C22 -1.2(6)
C20 C21 C22 C17 2.0(5)
C20 C21 C22 C23 178.0(4)
C18 C17 C22 C21 -0.4(5)
C16 C17 C22 C21 177.8(3)
C18 C17 C22 C23 -177.3(3)
C16 C17 C22 C23 0.8(4)
O1 C1 C23 C15 -173.7(3)
C2 C1 C23 C15 7.1(5)
O1 C1 C23 C22 6.9(6)
C2 C1 C23 C22 -172.2(3)
C16 C15 C23 C1 -177.6(3)
C14 C15 C23 C1 7.6(5)
C16 C15 C23 C22 1.8(4)
C14 C15 C23 C22 -173.0(3)
C21 C22 C23 C1 1.4(7)
C17 C22 C23 C1 177.8(4)
C21 C22 C23 C15 -178.0(4)
C17 C22 C23 C15 -1.6(4)
C3 C2 C24 C14 -170.3(3)
C1 C2 C24 C14 8.0(5)
C3 C2 C24 C10 9.4(5)
C1 C2 C24 C10 -172.3(3)
C13 C14 C24 C2 -173.8(3)
C15 C14 C24 C2 6.0(5)
C13 C14 C24 C10 6.5(5)
C15 C14 C24 C10 -173.7(3)
C9 C10 C24 C2 -5.1(5)
C11 C10 C24 C2 175.4(3)
C9 C10 C24 C14 174.7(3)
C11 C10 C24 C14 -4.8(5)
C8 C9 C25 C26 103.8(4)
C10 C9 C25 C26 -76.6(4)
C8 C9 C25 C30 -77.8(4)
C10 C9 C25 C30 101.8(4)
C30 C25 C26 C27 -1.1(5)
C9 C25 C26 C27 177.4(3)
C25 C26 C27 C28 0.7(5)
C25 C26 C27 Cl1 -178.8(3)
C26 C27 C28 C29 -0.2(5)
Cl1 C27 C28 C29 179.3(3)
C27 C28 C29 C30 0.1(5)
C27 C28 C29 Cl2 -179.4(3)
C28 C29 C30 C25 -0.5(5)
Cl2 C29 C30 C25 179.0(3)
C26 C25 C30 C29 1.0(5)
C9 C25 C30 C29 -177.5(3)
C15 C16 C31 C32 -45.8(5)
C17 C16 C31 C32 132.6(4)
C15 C16 C31 C36 137.3(4)
C17 C16 C31 C36 -44.4(5)
C36 C31 C32 C33 -2.4(5)
C16 C31 C32 C33 -179.4(3)
C31 C32 C33 C34 3.2(5)
C31 C32 C33 Cl3 -176.5(3)
C32 C33 C34 C35 -0.9(5)
Cl3 C33 C34 C35 178.8(3)
C33 C34 C35 C36 -2.1(5)
C33 C34 C35 Cl4 179.0(3)
C34 C35 C36 C31 2.8(5)
Cl4 C35 C36 C31 -178.2(3)
C32 C31 C36 C35 -0.5(5)
C16 C31 C36 C35 176.6(3)
C1 O1 C37 C38 -128.5(3)
C6S C1S C2S C3S 0.0(6)
C1S C2S C3S C4S 0.4(6)
C2S C3S C4S C5S -0.5(6)
C3S C4S C5S C6S 0.3(6)
C2S C1S C6S C5S -0.2(6)
C4S C5S C6S C1S 0.0(6)
